data_7012884
loop_
_publ_author_name
'Giesbrecht, Garth R.'
'Gordon, John C.'
'Clark, David L.'
'Scott, Brian L.'

_publ_section_title
;
 Synthesis, structure and solution dynamics of lithium salts of
 superbulky cyclopentadienyl ligands
;
_journal_issue 13
_journal_name_full 'Dalton Transactions'
_journal_page_first 2658
_journal_paper_doi 10.1039/b302258g
_journal_year 2003
_chemical_formula_sum 'C98 H106 Li2 O2'
_chemical_formula_weight 1329.71
_chemical_name_common
;
((lithium)bis(penta(3,5-dimethylphenyl)cyclopentadienide)
(lithium(tetrahydrofuran))(tetrahydrofuran)
;
_chemical_name_systematic
; 
[(lithium)bis(penta(3,5-dimethylphenyl)cyclopentadienide]
[lithium(tetrahydrofuran)](tetrahydrofuran)
;
_space_group_IT_number 2
_symmetry_cell_setting triclinic
_symmetry_space_group_name_Hall '-P 1'
_symmetry_space_group_name_H-M 'P -1'
_atom_sites_solution_hydrogens geom
_atom_sites_solution_primary direct
_atom_sites_solution_secondary difmap
_audit_creation_method SHELXL-97
_cell_angle_alpha 97.393(4)
_cell_angle_beta 102.993(5)
_cell_angle_gamma 96.523(4)
_cell_formula_units_Z 2
_cell_length_a 13.997(4)
_cell_length_b 15.486(4)
_cell_length_c 20.198(5)
_cell_measurement_temperature 203(2)
_cell_volume 4184.2(19)
_computing_structure_refinement 'SHELXL-97 (Sheldrick, 1997)'
_computing_structure_solution 'SHELXS-97 (Sheldrick, 1990)'
_diffrn_ambient_temperature 203(2)
_diffrn_measured_fraction_theta_full 0.947
_diffrn_measured_fraction_theta_max 0.947
_diffrn_radiation_monochromator graphite
_diffrn_radiation_source 'fine-focus sealed tube'
_diffrn_radiation_type MoK\a
_diffrn_radiation_wavelength 0.71073
_diffrn_reflns_av_R_equivalents 0.0413
_diffrn_reflns_av_sigmaI/netI 0.0679
_diffrn_reflns_limit_h_max 15
_diffrn_reflns_limit_h_min -15
_diffrn_reflns_limit_k_max 16
_diffrn_reflns_limit_k_min -16
_diffrn_reflns_limit_l_max 21
_diffrn_reflns_limit_l_min -21
_diffrn_reflns_number 20273
_diffrn_reflns_theta_full 22.46
_diffrn_reflns_theta_max 22.46
_diffrn_reflns_theta_min 1.34
_exptl_absorpt_coefficient_mu 0.060
_exptl_absorpt_correction_T_max 0.9874
_exptl_absorpt_correction_T_min 0.9804
_exptl_crystal_colour colorless
_exptl_crystal_density_diffrn 1.055
_exptl_crystal_density_method 'not measured'
_exptl_crystal_description irregular
_exptl_crystal_F_000 1432
_exptl_crystal_preparation
;
crystallized from toluene
;
_exptl_crystal_size_max 0.33
_exptl_crystal_size_mid 0.29
_exptl_crystal_size_min 0.21
_refine_diff_density_max 0.817
_refine_diff_density_min -0.361
_refine_diff_density_rms 0.052
_refine_ls_extinction_method none
_refine_ls_goodness_of_fit_ref 1.305
_refine_ls_hydrogen_treatment mixed
_refine_ls_matrix_type full
_refine_ls_number_parameters 886
_refine_ls_number_reflns 10298
_refine_ls_number_restraints 0
_refine_ls_restrained_S_all 1.305
_refine_ls_R_factor_all 0.1380
_refine_ls_R_factor_gt 0.0933
_refine_ls_shift/su_max 0.001
_refine_ls_shift/su_mean 0.000
_refine_ls_structure_factor_coef Fsqd
_refine_ls_weighting_details 'calc w=1/[\s^2^(Fo^2^)+(0.1284P)^2^+0.0000P] where P=(Fo^2^+2Fc^2^)/3'
_refine_ls_weighting_scheme calc
_refine_ls_wR_factor_gt 0.2534
_refine_ls_wR_factor_ref 0.2726
_reflns_number_gt 6519
_reflns_number_total 10298
_reflns_threshold_expression >2sigma(I)
_cod_data_source_file b302258g.txt
_cod_data_source_block ccd582s
_cod_original_cell_volume 4184.2(18)
_cod_database_code 7012884

loop_
_symmetry_equiv_pos_as_xyz
'x, y, z'
'-x, -y, -z'

loop_
_atom_site_label
_atom_site_type_symbol
_atom_site_fract_x
_atom_site_fract_y
_atom_site_fract_z
_atom_site_U_iso_or_equiv
_atom_site_adp_type
_atom_site_occupancy
_atom_site_symmetry_multiplicity
_atom_site_calc_flag
_atom_site_refinement_flags
_atom_site_disorder_assembly
_atom_site_disorder_group
O1 O 0.2692(6) 0.1544(6) 0.2599(4) 0.166(3) Uani 1 1 d . . .
Li1 Li 0.0000 0.0000 0.0000 0.056(3) Uani 1 2 d S . .
Li2 Li 0.5000 0.5000 0.5000 0.052(3) Uani 1 2 d S . .
Li2 Li 0.1836(13) 0.1116(12) 0.1780(11) 0.065(5) Uani 0.50 1 d P . .
Li2' Li 0.3170(12) 0.2953(12) 0.3730(9) 0.056(5) Uani 0.50 1 d P . .
C1 C 0.1363(3) -0.0046(3) 0.0986(2) 0.0403(12) Uani 1 1 d . . .
C2 C 0.0519(3) 0.0117(3) 0.1248(2) 0.0378(12) Uani 1 1 d . . .
C3 C 0.0266(3) 0.0954(3) 0.1099(2) 0.0402(12) Uani 1 1 d . . .
C4 C 0.0950(3) 0.1303(3) 0.0735(3) 0.0429(13) Uani 1 1 d . . .
C5 C 0.1615(3) 0.0679(3) 0.0663(2) 0.0407(12) Uani 1 1 d . . .
C6 C 0.1930(3) -0.0783(3) 0.1088(2) 0.0413(12) Uani 1 1 d . . .
C7 C 0.1481(4) -0.1651(3) 0.0947(3) 0.0502(14) Uani 1 1 d . . .
H7 H 0.0797 -0.1777 0.0776 0.060 Uiso 1 1 calc R . .
C8 C 0.2022(4) -0.2339(3) 0.1052(3) 0.0565(15) Uani 1 1 d . . .
C9 C 0.3059(4) -0.2139(4) 0.1305(3) 0.0567(15) Uani 1 1 d . . .
H9 H 0.3432 -0.2594 0.1370 0.068 Uiso 1 1 calc R . .
C10 C 0.3529(4) -0.1279(4) 0.1457(3) 0.0474(13) Uani 1 1 d . . .
C11 C 0.2961(4) -0.0615(3) 0.1346(2) 0.0436(13) Uani 1 1 d . . .
H11 H 0.3274 -0.0034 0.1445 0.052 Uiso 1 1 calc R . .
C12 C 0.1519(5) -0.3277(4) 0.0919(4) 0.090(2) Uani 1 1 d . . .
H12A H 0.0817 -0.3295 0.0752 0.135 Uiso 1 1 calc R . .
H12B H 0.1649 -0.3520 0.1339 0.135 Uiso 1 1 calc R . .
H12C H 0.1770 -0.3615 0.0581 0.135 Uiso 1 1 calc R . .
C13 C 0.4629(4) -0.1085(4) 0.1755(3) 0.0722(18) Uani 1 1 d . . .
H13A H 0.4837 -0.0461 0.1835 0.108 Uiso 1 1 calc R . .
H13B H 0.4962 -0.1363 0.1438 0.108 Uiso 1 1 calc R . .
H13C H 0.4790 -0.1309 0.2182 0.108 Uiso 1 1 calc R . .
C14 C 0.0064(3) -0.0429(3) 0.1697(2) 0.0393(12) Uani 1 1 d . . .
C15 C -0.0944(4) -0.0597(3) 0.1609(3) 0.0442(13) Uani 1 1 d . . .
H15 H -0.1350 -0.0397 0.1247 0.053 Uiso 1 1 calc R . .
C16 C -0.1383(4) -0.1053(4) 0.2037(3) 0.0581(15) Uani 1 1 d . . .
C17 C -0.0752(4) -0.1351(4) 0.2572(3) 0.0640(16) Uani 1 1 d . . .
H17 H -0.1026 -0.1662 0.2865 0.077 Uiso 1 1 calc R . .
C18 C 0.0264(4) -0.1198(4) 0.2677(3) 0.0538(14) Uani 1 1 d . . .
C19 C 0.0661(4) -0.0734(3) 0.2233(3) 0.0487(13) Uani 1 1 d . . .
H19 H 0.1345 -0.0627 0.2298 0.058 Uiso 1 1 calc R . .
C20 C -0.2497(4) -0.1241(5) 0.1928(4) 0.088(2) Uani 1 1 d . . .
H20A H -0.2654 -0.1557 0.2278 0.132 Uiso 1 1 calc R . .
H20B H -0.2782 -0.1590 0.1483 0.132 Uiso 1 1 calc R . .
H20C H -0.2763 -0.0696 0.1953 0.132 Uiso 1 1 calc R . .
C21 C 0.0927(5) -0.1518(5) 0.3266(3) 0.081(2) Uani 1 1 d . . .
H21A H 0.0527 -0.1817 0.3520 0.122 Uiso 1 1 calc R . .
H21B H 0.1354 -0.1024 0.3565 0.122 Uiso 1 1 calc R . .
H21C H 0.1321 -0.1915 0.3088 0.122 Uiso 1 1 calc R . .
C22 C -0.0449(4) 0.1439(3) 0.1375(3) 0.0454(13) Uani 1 1 d . . .
C23 C -0.0479(4) 0.1491(3) 0.2060(3) 0.0576(15) Uani 1 1 d . . .
H23 H -0.0081 0.1174 0.2341 0.069 Uiso 1 1 calc R . .
C24 C -0.1084(5) 0.1998(4) 0.2332(3) 0.0758(19) Uani 1 1 d . . .
C25 C -0.1660(5) 0.2481(4) 0.1928(4) 0.077(2) Uani 1 1 d . . .
H25 H -0.2053 0.2837 0.2119 0.092 Uiso 1 1 calc R . .
C26 C -0.1664(4) 0.2447(4) 0.1230(4) 0.0624(16) Uani 1 1 d . . .
C27 C -0.1062(4) 0.1913(3) 0.0971(3) 0.0533(15) Uani 1 1 d . . .
H27 H -0.1069 0.1869 0.0506 0.064 Uiso 1 1 calc R . .
C28 C -0.1087(7) 0.2025(5) 0.3086(4) 0.117(3) Uani 1 1 d . . .
H28A H -0.1550 0.2397 0.3200 0.176 Uiso 1 1 calc R . .
H28B H -0.0435 0.2254 0.3367 0.176 Uiso 1 1 calc R . .
H28C H -0.1278 0.1440 0.3168 0.176 Uiso 1 1 calc R . .
C29 C -0.2289(5) 0.2978(5) 0.0788(4) 0.096(2) Uani 1 1 d . . .
H29A H -0.2193 0.2879 0.0330 0.144 Uiso 1 1 calc R . .
H29B H -0.2101 0.3592 0.0976 0.144 Uiso 1 1 calc R . .
H29C H -0.2975 0.2804 0.0775 0.144 Uiso 1 1 calc R . .
C30 C 0.1008(3) 0.2185(3) 0.0512(3) 0.0408(12) Uani 1 1 d . . .
C31 C 0.0918(4) 0.2930(3) 0.0948(3) 0.0506(14) Uani 1 1 d . . .
H31 H 0.0851 0.2872 0.1389 0.061 Uiso 1 1 calc R . .
C32 C 0.0925(4) 0.3744(3) 0.0753(3) 0.0568(15) Uani 1 1 d . . .
C33 C 0.1085(4) 0.3830(3) 0.0098(3) 0.0588(15) Uani 1 1 d . . .
H33 H 0.1116 0.4380 -0.0039 0.071 Uiso 1 1 calc R . .
C34 C 0.1195(4) 0.3120(3) -0.0335(3) 0.0532(14) Uani 1 1 d . . .
C35 C 0.1167(3) 0.2293(3) -0.0128(3) 0.0432(13) Uani 1 1 d . . .
H35 H 0.1255 0.1811 -0.0422 0.052 Uiso 1 1 calc R . .
C36 C 0.0757(6) 0.4516(4) 0.1228(4) 0.092(2) Uani 1 1 d . . .
H36A H 0.0786 0.5033 0.1013 0.139 Uiso 1 1 calc R . .
H36B H 0.1260 0.4612 0.1651 0.139 Uiso 1 1 calc R . .
H36C H 0.0117 0.4395 0.1322 0.139 Uiso 1 1 calc R . .
C37 C 0.1317(6) 0.3201(4) -0.1058(3) 0.088(2) Uani 1 1 d . . .
H37A H 0.1380 0.2636 -0.1288 0.131 Uiso 1 1 calc R . .
H37B H 0.1901 0.3610 -0.1027 0.131 Uiso 1 1 calc R . .
H37C H 0.0747 0.3409 -0.1313 0.131 Uiso 1 1 calc R . .
C38 C 0.2493(3) 0.0794(3) 0.0368(2) 0.0406(12) Uani 1 1 d . . .
C39 C 0.3220(3) 0.1537(3) 0.0598(3) 0.0443(13) Uani 1 1 d . . .
H39 H 0.3123 0.1988 0.0916 0.053 Uiso 1 1 calc R . .
C40 C 0.4070(4) 0.1618(3) 0.0368(3) 0.0507(14) Uani 1 1 d . . .
C41 C 0.4174(4) 0.0948(4) -0.0135(3) 0.0546(15) Uani 1 1 d . . .
H41 H 0.4736 0.1004 -0.0308 0.066 Uiso 1 1 calc R . .
C42 C 0.3477(4) 0.0210(3) -0.0381(3) 0.0479(13) Uani 1 1 d . . .
C43 C 0.2647(3) 0.0145(3) -0.0116(2) 0.0426(12) Uani 1 1 d . . .
H43 H 0.2174 -0.0356 -0.0271 0.051 Uiso 1 1 calc R . .
C44 C 0.4858(4) 0.2423(4) 0.0646(4) 0.080(2) Uani 1 1 d . . .
H44A H 0.4648 0.2812 0.0977 0.120 Uiso 1 1 calc R . .
H44B H 0.4953 0.2725 0.0273 0.120 Uiso 1 1 calc R . .
H44C H 0.5471 0.2242 0.0861 0.120 Uiso 1 1 calc R . .
C45 C 0.3588(4) -0.0507(4) -0.0931(3) 0.0679(17) Uani 1 1 d . . .
H45A H 0.3034 -0.0969 -0.1025 0.102 Uiso 1 1 calc R . .
H45B H 0.4190 -0.0740 -0.0774 0.102 Uiso 1 1 calc R . .
H45C H 0.3609 -0.0267 -0.1344 0.102 Uiso 1 1 calc R . .
C46 C 0.3545(3) 0.4446(3) 0.4068(3) 0.0442(13) Uani 1 1 d . . .
C47 C 0.3405(3) 0.4068(3) 0.4658(3) 0.0440(13) Uani 1 1 d . . .
C48 C 0.4123(4) 0.3491(3) 0.4808(2) 0.0441(13) Uani 1 1 d . . .
C49 C 0.4708(3) 0.3521(3) 0.4313(2) 0.0414(12) Uani 1 1 d . . .
C50 C 0.4352(4) 0.4111(3) 0.3856(2) 0.0444(13) Uani 1 1 d . . .
C51 C 0.2898(4) 0.5020(3) 0.3702(2) 0.0460(13) Uani 1 1 d . . .
C52 C 0.3297(4) 0.5793(4) 0.3524(3) 0.0509(14) Uani 1 1 d . . .
H52 H 0.3978 0.5973 0.3661 0.061 Uiso 1 1 calc R . .
C53 C 0.2694(5) 0.6308(4) 0.3142(3) 0.0582(15) Uani 1 1 d . . .
C54 C 0.1674(5) 0.6025(5) 0.2958(3) 0.0700(18) Uani 1 1 d . . .
H54 H 0.1263 0.6367 0.2713 0.084 Uiso 1 1 calc R . .
C55 C 0.1244(4) 0.5246(5) 0.3126(3) 0.0630(16) Uani 1 1 d . . .
C56 C 0.1868(4) 0.4765(4) 0.3498(3) 0.0548(15) Uani 1 1 d . . .
H56 H 0.1597 0.4250 0.3620 0.066 Uiso 1 1 calc R . .
C57 C 0.3156(5) 0.7133(5) 0.2959(4) 0.095(2) Uani 1 1 d . . .
H57A H 0.2648 0.7416 0.2708 0.142 Uiso 1 1 calc R . .
H57B H 0.3605 0.6991 0.2679 0.142 Uiso 1 1 calc R . .
H57C H 0.3513 0.7521 0.3372 0.142 Uiso 1 1 calc R . .
C58 C 0.0146(4) 0.4966(5) 0.2900(3) 0.098(2) Uani 1 1 d . . .
H58A H -0.0155 0.5393 0.2650 0.147 Uiso 1 1 calc R . .
H58B H -0.0117 0.4923 0.3296 0.147 Uiso 1 1 calc R . .
H58C H 0.0006 0.4404 0.2608 0.147 Uiso 1 1 calc R . .
C59 C 0.2580(3) 0.4202(3) 0.4994(2) 0.0432(13) Uani 1 1 d . . .
C60 C 0.2354(3) 0.5048(3) 0.5157(2) 0.0429(13) Uani 1 1 d . . .
H60 H 0.2740 0.5530 0.5070 0.051 Uiso 1 1 calc R . .
C61 C 0.1564(4) 0.5179(4) 0.5445(3) 0.0522(14) Uani 1 1 d . . .
C62 C 0.0999(4) 0.4460(4) 0.5565(3) 0.0639(16) Uani 1 1 d . . .
H62 H 0.0454 0.4545 0.5744 0.077 Uiso 1 1 calc R . .
C63 C 0.1208(4) 0.3612(4) 0.5430(3) 0.0591(15) Uani 1 1 d . . .
C64 C 0.1994(4) 0.3500(4) 0.5139(3) 0.0569(15) Uani 1 1 d . . .
H64 H 0.2138 0.2933 0.5035 0.068 Uiso 1 1 calc R . .
C65 C 0.1365(4) 0.6098(4) 0.5630(3) 0.0778(19) Uani 1 1 d . . .
H65A H 0.1835 0.6507 0.5504 0.117 Uiso 1 1 calc R . .
H65B H 0.1426 0.6224 0.6117 0.117 Uiso 1 1 calc R . .
H65C H 0.0706 0.6153 0.5389 0.117 Uiso 1 1 calc R . .
C66 C 0.0609(5) 0.2843(4) 0.5583(4) 0.097(2) Uani 1 1 d . . .
H66A H 0.0098 0.3039 0.5787 0.146 Uiso 1 1 calc R . .
H66B H 0.1029 0.2550 0.5898 0.146 Uiso 1 1 calc R . .
H66C H 0.0312 0.2442 0.5165 0.146 Uiso 1 1 calc R . .
C67 C 0.4156(4) 0.2925(3) 0.5345(3) 0.0443(13) Uani 1 1 d . . .
C68 C 0.4103(4) 0.3250(3) 0.6004(3) 0.0510(14) Uani 1 1 d . . .
H68 H 0.4099 0.3851 0.6117 0.061 Uiso 1 1 calc R . .
C69 C 0.4055(4) 0.2724(4) 0.6505(3) 0.0555(15) Uani 1 1 d . . .
C70 C 0.4060(4) 0.1833(4) 0.6328(3) 0.0632(16) Uani 1 1 d . . .
H70 H 0.4022 0.1468 0.6655 0.076 Uiso 1 1 calc R . .
C71 C 0.4119(4) 0.1468(4) 0.5685(3) 0.0638(16) Uani 1 1 d . . .
C72 C 0.4170(4) 0.2021(4) 0.5200(3) 0.0541(14) Uani 1 1 d . . .
H72 H 0.4215 0.1781 0.4764 0.065 Uiso 1 1 calc R . .
C73 C 0.3997(6) 0.3122(4) 0.7211(3) 0.087(2) Uani 1 1 d . . .
H73A H 0.4017 0.3747 0.7235 0.130 Uiso 1 1 calc R . .
H73B H 0.4548 0.3001 0.7548 0.130 Uiso 1 1 calc R . .
H73C H 0.3389 0.2872 0.7302 0.130 Uiso 1 1 calc R . .
C74 C 0.4157(6) 0.0501(4) 0.5514(4) 0.103(3) Uani 1 1 d . . .
H74A H 0.4203 0.0365 0.5046 0.155 Uiso 1 1 calc R . .
H74B H 0.3566 0.0169 0.5571 0.155 Uiso 1 1 calc R . .
H74C H 0.4726 0.0349 0.5816 0.155 Uiso 1 1 calc R . .
C75 C 0.5440(3) 0.2917(3) 0.4216(3) 0.0422(13) Uani 1 1 d . . .
C76 C 0.6147(4) 0.2746(3) 0.4762(3) 0.0460(13) Uani 1 1 d . . .
H76 H 0.6188 0.3036 0.5203 0.055 Uiso 1 1 calc R . .
C77 C 0.6805(4) 0.2146(3) 0.4671(3) 0.0533(14) Uani 1 1 d . . .
C78 C 0.6736(4) 0.1719(3) 0.4016(3) 0.0549(15) Uani 1 1 d . . .
H78 H 0.7164 0.1316 0.3950 0.066 Uiso 1 1 calc R . .
C79 C 0.6044(4) 0.1878(3) 0.3458(3) 0.0559(15) Uani 1 1 d . . .
C80 C 0.5400(4) 0.2454(3) 0.3565(3) 0.0475(13) Uani 1 1 d . . .
H80 H 0.4917 0.2541 0.3191 0.057 Uiso 1 1 calc R . .
C81 C 0.7548(5) 0.1964(4) 0.5277(3) 0.0774(19) Uani 1 1 d . . .
H81A H 0.7488 0.2319 0.5688 0.116 Uiso 1 1 calc R . .
H81B H 0.8204 0.2103 0.5214 0.116 Uiso 1 1 calc R . .
H81C H 0.7427 0.1353 0.5318 0.116 Uiso 1 1 calc R . .
C82 C 0.5979(5) 0.1417(4) 0.2741(3) 0.091(2) Uani 1 1 d . . .
H82A H 0.5452 0.1599 0.2421 0.136 Uiso 1 1 calc R . .
H82B H 0.5851 0.0791 0.2726 0.136 Uiso 1 1 calc R . .
H82C H 0.6595 0.1567 0.2618 0.136 Uiso 1 1 calc R . .
C83 C 0.4706(4) 0.4262(3) 0.3235(2) 0.0403(12) Uani 1 1 d . . .
C84 C 0.5706(4) 0.4412(3) 0.3246(3) 0.0450(13) Uani 1 1 d . . .
H84 H 0.6173 0.4451 0.3661 0.054 Uiso 1 1 calc R . .
C85 C 0.6027(4) 0.4503(3) 0.2658(3) 0.0510(14) Uani 1 1 d . . .
C86 C 0.5321(4) 0.4457(3) 0.2040(3) 0.0561(15) Uani 1 1 d . . .
H86 H 0.5530 0.4510 0.1639 0.067 Uiso 1 1 calc R . .
C87 C 0.4320(4) 0.4334(3) 0.2010(3) 0.0492(14) Uani 1 1 d . . .
C88 C 0.4034(4) 0.4227(3) 0.2608(3) 0.0492(14) Uani 1 1 d . . .
H88 H 0.3360 0.4126 0.2590 0.059 Uiso 1 1 calc R . .
C89 C 0.7126(4) 0.4662(4) 0.2688(3) 0.0726(18) Uani 1 1 d . . .
H89A H 0.7217 0.4726 0.2239 0.109 Uiso 1 1 calc R . .
H89B H 0.7426 0.4170 0.2838 0.109 Uiso 1 1 calc R . .
H89C H 0.7431 0.5188 0.3006 0.109 Uiso 1 1 calc R . .
C90 C 0.3562(5) 0.4306(4) 0.1350(3) 0.0799(19) Uani 1 1 d . . .
H90A H 0.2910 0.4216 0.1429 0.120 Uiso 1 1 calc R . .
H90B H 0.3631 0.3831 0.1016 0.120 Uiso 1 1 calc R . .
H90C H 0.3661 0.4852 0.1180 0.120 Uiso 1 1 calc R . .
C91 C 0.2979(7) 0.0973(7) 0.3150(4) 0.148(5) Uani 1 1 d . . .
H91A H 0.3667 0.1131 0.3404 0.178 Uiso 1 1 calc R . .
H91B H 0.2843 0.0350 0.2965 0.178 Uiso 1 1 calc R . .
C92 C 0.2263(7) 0.1248(8) 0.3577(4) 0.154(5) Uani 1 1 d . . .
H92A H 0.1686 0.0801 0.3487 0.185 Uiso 1 1 calc R . .
H92B H 0.2583 0.1337 0.4065 0.185 Uiso 1 1 calc R . .
C93 C 0.1992(15) 0.2030(8) 0.3381(10) 0.298(14) Uani 1 1 d . . .
H93A H 0.2374 0.2491 0.3747 0.358 Uiso 1 1 calc R . .
H93B H 0.1307 0.2016 0.3408 0.358 Uiso 1 1 calc R . .
C94 C 0.2038(15) 0.2348(8) 0.2765(11) 0.313(14) Uani 1 1 d . . .
H94A H 0.2405 0.2936 0.2832 0.375 Uiso 1 1 calc R . .
H94B H 0.1400 0.2298 0.2441 0.375 Uiso 1 1 calc R . .

loop_
_atom_site_aniso_label
_atom_site_aniso_U_11
_atom_site_aniso_U_22
_atom_site_aniso_U_33
_atom_site_aniso_U_23
_atom_site_aniso_U_13
_atom_site_aniso_U_12
O1 0.198(7) 0.164(7) 0.092(5) -0.049(5) 0.028(5) -0.064(6)
Li1 0.050(8) 0.042(7) 0.077(10) 0.012(6) 0.018(7) -0.001(6)
Li2 0.060(8) 0.068(8) 0.030(7) 0.014(6) 0.013(6) 0.006(6)
Li2 0.054(11) 0.056(12) 0.077(14) 0.013(10) 0.005(10) -0.009(9)
Li2' 0.049(11) 0.068(12) 0.040(11) 0.018(9) -0.010(8) -0.003(9)
C1 0.041(3) 0.036(3) 0.041(3) 0.010(2) 0.005(2) -0.001(2)
C2 0.045(3) 0.034(3) 0.033(3) 0.009(2) 0.007(2) 0.001(2)
C3 0.038(3) 0.041(3) 0.042(3) 0.007(2) 0.012(2) 0.003(2)
C4 0.044(3) 0.032(3) 0.049(3) 0.002(2) 0.008(3) 0.000(2)
C5 0.037(3) 0.044(3) 0.040(3) 0.011(2) 0.007(2) 0.003(2)
C6 0.039(3) 0.042(3) 0.044(3) 0.012(2) 0.012(2) 0.000(2)
C7 0.043(3) 0.057(4) 0.051(4) 0.020(3) 0.008(3) 0.004(3)
C8 0.063(4) 0.039(3) 0.069(4) 0.023(3) 0.013(3) 0.007(3)
C9 0.061(4) 0.057(4) 0.061(4) 0.028(3) 0.017(3) 0.022(3)
C10 0.045(3) 0.057(4) 0.042(3) 0.016(3) 0.007(3) 0.012(3)
C11 0.048(3) 0.040(3) 0.040(3) 0.011(2) 0.005(3) 0.004(3)
C12 0.091(5) 0.050(4) 0.126(6) 0.024(4) 0.013(4) 0.014(4)
C13 0.044(4) 0.089(5) 0.088(5) 0.032(4) 0.011(3) 0.016(3)
C14 0.036(3) 0.041(3) 0.040(3) 0.009(2) 0.007(2) 0.002(2)
C15 0.048(3) 0.043(3) 0.042(3) 0.016(2) 0.005(3) 0.007(2)
C16 0.061(4) 0.061(4) 0.056(4) 0.025(3) 0.018(3) 0.001(3)
C17 0.073(4) 0.068(4) 0.066(4) 0.040(3) 0.031(4) 0.014(3)
C18 0.059(4) 0.070(4) 0.038(3) 0.025(3) 0.009(3) 0.019(3)
C19 0.040(3) 0.057(3) 0.052(4) 0.021(3) 0.010(3) 0.006(3)
C20 0.051(4) 0.124(6) 0.100(5) 0.055(5) 0.026(4) 0.005(4)
C21 0.077(4) 0.115(6) 0.064(4) 0.053(4) 0.015(4) 0.026(4)
C22 0.051(3) 0.035(3) 0.051(4) 0.009(3) 0.013(3) 0.003(3)
C23 0.080(4) 0.043(3) 0.054(4) 0.004(3) 0.027(3) 0.007(3)
C24 0.102(5) 0.058(4) 0.078(5) -0.002(4) 0.051(4) 0.013(4)
C25 0.079(5) 0.048(4) 0.114(6) 0.001(4) 0.050(5) 0.014(3)
C26 0.053(4) 0.049(4) 0.087(5) 0.009(3) 0.023(4) 0.008(3)
C27 0.055(3) 0.041(3) 0.063(4) 0.004(3) 0.021(3) -0.005(3)
C28 0.171(8) 0.120(7) 0.077(5) 0.002(5) 0.061(6) 0.042(6)
C29 0.063(4) 0.085(5) 0.153(7) 0.038(5) 0.031(5) 0.034(4)
C30 0.038(3) 0.037(3) 0.046(3) 0.009(2) 0.008(3) 0.002(2)
C31 0.057(3) 0.039(3) 0.052(4) 0.008(3) 0.010(3) -0.001(3)
C32 0.063(4) 0.029(3) 0.072(4) 0.005(3) 0.009(3) -0.001(3)
C33 0.068(4) 0.038(3) 0.068(4) 0.020(3) 0.007(3) 0.001(3)
C34 0.055(3) 0.045(3) 0.058(4) 0.014(3) 0.010(3) 0.000(3)
C35 0.044(3) 0.038(3) 0.046(3) 0.009(2) 0.007(3) 0.004(2)
C36 0.142(7) 0.036(3) 0.101(5) 0.000(3) 0.045(5) 0.005(4)
C37 0.133(6) 0.066(4) 0.072(5) 0.036(4) 0.031(4) 0.007(4)
C38 0.037(3) 0.038(3) 0.043(3) 0.010(2) 0.003(2) 0.005(2)
C39 0.044(3) 0.040(3) 0.047(3) 0.007(2) 0.010(3) 0.003(3)
C40 0.037(3) 0.049(3) 0.064(4) 0.015(3) 0.006(3) -0.001(3)
C41 0.046(3) 0.063(4) 0.062(4) 0.025(3) 0.020(3) 0.009(3)
C42 0.044(3) 0.053(3) 0.048(3) 0.012(3) 0.011(3) 0.008(3)
C43 0.042(3) 0.043(3) 0.041(3) 0.014(2) 0.002(3) 0.005(2)
C44 0.054(4) 0.060(4) 0.121(6) 0.006(4) 0.027(4) -0.011(3)
C45 0.066(4) 0.075(4) 0.065(4) 0.003(3) 0.026(3) 0.006(3)
C46 0.043(3) 0.048(3) 0.043(3) 0.014(3) 0.009(3) 0.006(3)
C47 0.038(3) 0.054(3) 0.043(3) 0.012(3) 0.015(3) 0.004(3)
C48 0.047(3) 0.047(3) 0.038(3) 0.011(2) 0.010(3) 0.005(3)
C49 0.038(3) 0.047(3) 0.038(3) 0.011(2) 0.008(2) 0.003(2)
C50 0.045(3) 0.048(3) 0.039(3) 0.008(3) 0.008(3) 0.003(3)
C51 0.050(3) 0.060(4) 0.033(3) 0.011(3) 0.012(3) 0.018(3)
C52 0.053(3) 0.061(4) 0.041(3) 0.014(3) 0.012(3) 0.011(3)
C53 0.073(4) 0.067(4) 0.045(4) 0.025(3) 0.017(3) 0.028(3)
C54 0.071(5) 0.094(5) 0.055(4) 0.023(4) 0.011(4) 0.050(4)
C55 0.055(4) 0.100(5) 0.035(3) 0.008(3) 0.007(3) 0.025(4)
C56 0.047(4) 0.075(4) 0.044(3) 0.011(3) 0.012(3) 0.010(3)
C57 0.113(6) 0.096(5) 0.093(5) 0.051(4) 0.033(5) 0.031(5)
C58 0.050(4) 0.176(8) 0.072(5) 0.023(5) 0.008(4) 0.043(4)
C59 0.042(3) 0.050(3) 0.038(3) 0.016(3) 0.008(3) 0.006(3)
C60 0.046(3) 0.047(3) 0.034(3) 0.007(2) 0.010(3) 0.002(2)
C61 0.047(3) 0.057(4) 0.050(3) 0.003(3) 0.011(3) 0.005(3)
C62 0.049(3) 0.078(5) 0.074(4) 0.012(3) 0.033(3) 0.010(3)
C63 0.050(3) 0.060(4) 0.071(4) 0.017(3) 0.022(3) -0.002(3)
C64 0.057(4) 0.056(4) 0.062(4) 0.018(3) 0.019(3) 0.012(3)
C65 0.064(4) 0.074(4) 0.092(5) -0.011(4) 0.025(4) 0.010(3)
C66 0.072(5) 0.090(5) 0.148(7) 0.043(5) 0.053(5) 0.011(4)
C67 0.048(3) 0.044(3) 0.047(3) 0.018(3) 0.017(3) 0.009(2)
C68 0.059(4) 0.044(3) 0.051(4) 0.013(3) 0.014(3) 0.003(3)
C69 0.071(4) 0.055(4) 0.042(3) 0.016(3) 0.013(3) 0.007(3)
C70 0.085(4) 0.060(4) 0.060(4) 0.033(3) 0.032(4) 0.022(3)
C71 0.075(4) 0.051(4) 0.078(5) 0.028(3) 0.032(4) 0.013(3)
C72 0.054(3) 0.059(4) 0.052(4) 0.009(3) 0.016(3) 0.012(3)
C73 0.144(6) 0.075(4) 0.051(4) 0.025(3) 0.038(4) 0.010(4)
C74 0.155(7) 0.066(5) 0.116(6) 0.033(4) 0.071(6) 0.031(5)
C75 0.040(3) 0.050(3) 0.038(3) 0.011(3) 0.013(3) 0.004(2)
C76 0.047(3) 0.049(3) 0.041(3) 0.012(3) 0.007(3) 0.004(3)
C77 0.052(3) 0.048(3) 0.064(4) 0.016(3) 0.017(3) 0.013(3)
C78 0.066(4) 0.045(3) 0.063(4) 0.016(3) 0.023(3) 0.020(3)
C79 0.073(4) 0.048(3) 0.051(4) 0.008(3) 0.022(3) 0.011(3)
C80 0.054(3) 0.051(3) 0.031(3) 0.005(3) 0.001(3) 0.004(3)
C81 0.075(4) 0.094(5) 0.071(5) 0.029(4) 0.012(4) 0.035(4)
C82 0.104(5) 0.090(5) 0.067(5) -0.017(4) 0.009(4) 0.021(4)
C83 0.049(3) 0.046(3) 0.027(3) 0.008(2) 0.008(3) 0.010(2)
C84 0.052(3) 0.048(3) 0.037(3) 0.011(2) 0.013(3) 0.008(3)
C85 0.057(3) 0.059(4) 0.040(4) 0.009(3) 0.018(3) 0.008(3)
C86 0.074(4) 0.062(4) 0.038(4) 0.006(3) 0.029(3) 0.001(3)
C87 0.058(4) 0.058(3) 0.028(3) 0.008(2) 0.006(3) 0.002(3)
C88 0.046(3) 0.057(3) 0.043(4) 0.007(3) 0.012(3) 0.001(3)
C89 0.059(4) 0.091(5) 0.070(4) 0.005(3) 0.028(3) 0.004(3)
C90 0.094(5) 0.098(5) 0.046(4) 0.021(3) 0.012(4) 0.003(4)
C91 0.156(8) 0.190(10) 0.047(5) 0.008(6) 0.001(6) -0.127(7)
C92 0.114(7) 0.249(13) 0.053(5) 0.025(7) -0.012(5) -0.104(8)
C93 0.46(3) 0.073(8) 0.25(2) -0.041(10) -0.13(2) 0.082(13)
C94 0.36(2) 0.065(8) 0.38(3) 0.056(12) -0.15(2) -0.058(11)

loop_
_atom_type_symbol
_atom_type_description
_atom_type_scat_dispersion_real
_atom_type_scat_dispersion_imag
_atom_type_scat_source
C C 0.0033 0.0016 'International Tables Vol C Tables 4.2.6.8 and 6.1.1.4'
H H 0.0000 0.0000 'International Tables Vol C Tables 4.2.6.8 and 6.1.1.4'
Li Li -0.0003 0.0001 'International Tables Vol C Tables 4.2.6.8 and 6.1.1.4'
O O 0.0106 0.0060 'International Tables Vol C Tables 4.2.6.8 and 6.1.1.4'

loop_
_geom_angle_atom_site_label_1
_geom_angle_atom_site_label_2
_geom_angle_atom_site_label_3
_geom_angle
_geom_angle_site_symmetry_1
_geom_angle_site_symmetry_3
_geom_angle_publ_flag
C91 O1 C94 117.8(9) . . ?
C91 O1 Li2 122.4(8) . . ?
C94 O1 Li2 92.7(10) . . ?
C5 Li1 C5 180.0(3) . 2 ?
C5 Li1 C4 145.28(15) . 2 ?
C5 Li1 C4 34.72(15) 2 2 ?
C5 Li1 C4 34.72(15) . . ?
C5 Li1 C4 145.28(15) 2 . ?
C4 Li1 C4 180.0(3) 2 . ?
C5 Li1 C3 57.28(15) . . ?
C5 Li1 C3 122.72(15) 2 . ?
C4 Li1 C3 145.53(15) 2 . ?
C4 Li1 C3 34.47(15) . . ?
C5 Li1 C3 122.72(15) . 2 ?
C5 Li1 C3 57.28(15) 2 2 ?
C4 Li1 C3 34.47(15) 2 2 ?
C4 Li1 C3 145.53(15) . 2 ?
C3 Li1 C3 180.0(3) . 2 ?
C5 Li1 C2 56.72(15) . . ?
C5 Li1 C2 123.28(15) 2 . ?
C4 Li1 C2 123.07(16) 2 . ?
C4 Li1 C2 56.93(16) . . ?
C3 Li1 C2 34.20(15) . . ?
C3 Li1 C2 145.80(15) 2 . ?
C5 Li1 C2 123.28(15) . 2 ?
C5 Li1 C2 56.72(15) 2 2 ?
C4 Li1 C2 56.93(16) 2 2 ?
C4 Li1 C2 123.07(16) . 2 ?
C3 Li1 C2 145.80(15) . 2 ?
C3 Li1 C2 34.20(15) 2 2 ?
C2 Li1 C2 180.0(2) . 2 ?
C5 Li1 C1 145.94(15) . 2 ?
C5 Li1 C1 34.06(15) 2 2 ?
C4 Li1 C1 57.13(16) 2 2 ?
C4 Li1 C1 122.87(16) . 2 ?
C3 Li1 C1 122.98(16) . 2 ?
C3 Li1 C1 57.02(16) 2 2 ?
C2 Li1 C1 145.88(15) . 2 ?
C2 Li1 C1 34.12(15) 2 2 ?
C5 Li1 C1 34.06(15) . . ?
C5 Li1 C1 145.94(15) 2 . ?
C4 Li1 C1 122.87(16) 2 . ?
C4 Li1 C1 57.13(16) . . ?
C3 Li1 C1 57.02(16) . . ?
C3 Li1 C1 122.98(16) 2 . ?
C2 Li1 C1 34.12(15) . . ?
C2 Li1 C1 145.88(15) 2 . ?
C1 Li1 C1 180.0(3) 2 . ?
C47 Li2 C47 180.0(3) 2_666 . ?
C47 Li2 C46 34.42(16) 2_666 2_666 ?
C47 Li2 C46 145.58(16) . 2_666 ?
C47 Li2 C46 145.58(16) 2_666 . ?
C47 Li2 C46 34.42(16) . . ?
C46 Li2 C46 180.000(1) 2_666 . ?
C47 Li2 C50 56.72(16) 2_666 2_666 ?
C47 Li2 C50 123.28(16) . 2_666 ?
C46 Li2 C50 33.90(15) 2_666 2_666 ?
C46 Li2 C50 146.11(15) . 2_666 ?
C47 Li2 C50 123.28(16) 2_666 . ?
C47 Li2 C50 56.72(16) . . ?
C46 Li2 C50 146.10(15) 2_666 . ?
C46 Li2 C50 33.89(15) . . ?
C50 Li2 C50 180.000(1) 2_666 . ?
C47 Li2 C48 34.04(16) 2_666 2_666 ?
C47 Li2 C48 145.96(16) . 2_666 ?
C46 Li2 C48 56.72(16) 2_666 2_666 ?
C46 Li2 C48 123.28(16) . 2_666 ?
C50 Li2 C48 56.61(16) 2_666 2_666 ?
C50 Li2 C48 123.39(16) . 2_666 ?
C47 Li2 C48 145.96(16) 2_666 . ?
C47 Li2 C48 34.04(16) . . ?
C46 Li2 C48 123.28(16) 2_666 . ?
C46 Li2 C48 56.72(16) . . ?
C50 Li2 C48 123.39(16) 2_666 . ?
C50 Li2 C48 56.61(16) . . ?
C48 Li2 C48 180.000(1) 2_666 . ?
C47 Li2 C49 56.28(15) 2_666 2_666 ?
C47 Li2 C49 123.72(15) . 2_666 ?
C46 Li2 C49 56.19(16) 2_666 2_666 ?
C46 Li2 C49 123.81(16) . 2_666 ?
C50 Li2 C49 33.89(15) 2_666 2_666 ?
C50 Li2 C49 146.11(15) . 2_666 ?
C48 Li2 C49 33.86(15) 2_666 2_666 ?
C48 Li2 C49 146.14(15) . 2_666 ?
C47 Li2 C49 123.72(15) 2_666 . ?
C47 Li2 C49 56.28(15) . . ?
C46 Li2 C49 123.81(16) 2_666 . ?
C46 Li2 C49 56.19(16) . . ?
C50 Li2 C49 146.11(15) 2_666 . ?
C50 Li2 C49 33.89(15) . . ?
C48 Li2 C49 146.14(15) 2_666 . ?
C48 Li2 C49 33.86(15) . . ?
C49 Li2 C49 180.00(12) 2_666 . ?
O1 Li2 C1 143.1(11) . . ?
O1 Li2 C5 147.9(11) . . ?
C1 Li2 C5 37.7(4) . . ?
O1 Li2 C2 144.2(11) . . ?
C1 Li2 C2 37.9(4) . . ?
C5 Li2 C2 62.3(5) . . ?
O1 Li2 C4 151.1(11) . . ?
C1 Li2 C4 62.8(6) . . ?
C5 Li2 C4 37.3(4) . . ?
C2 Li2 C4 61.7(5) . . ?
O1 Li2 C3 148.5(11) . . ?
C1 Li2 C3 62.8(5) . . ?
C5 Li2 C3 62.0(5) . . ?
C2 Li2 C3 37.0(3) . . ?
C4 Li2 C3 36.7(3) . . ?
O1 Li2 C94 41.5(6) . . ?
C1 Li2 C94 167.5(11) . . ?
C5 Li2 C94 149.0(10) . . ?
C2 Li2 C94 130.0(10) . . ?
C4 Li2 C94 117.1(9) . . ?
C3 Li2 C94 109.1(9) . . ?
C93 Li2' C94 38.4(8) . . ?
C93 Li2' C49 156.3(10) . . ?
C94 Li2' C49 152.6(11) . . ?
C93 Li2' C50 164.8(11) . . ?
C94 Li2' C50 126.8(9) . . ?
C49 Li2' C50 37.4(3) . . ?
C93 Li2' C48 132.5(11) . . ?
C94 Li2' C48 170.1(11) . . ?
C49 Li2' C48 37.0(3) . . ?
C50 Li2' C48 61.9(5) . . ?
C93 Li2' C46 139.6(10) . . ?
C94 Li2' C46 122.1(8) . . ?
C49 Li2' C46 61.3(5) . . ?
C50 Li2' C46 36.6(3) . . ?
C48 Li2' C46 61.0(5) . . ?
C93 Li2' C47 126.0(11) . . ?
C94 Li2' C47 140.2(10) . . ?
C49 Li2' C47 60.9(5) . . ?
C50 Li2' C47 61.0(5) . . ?
C48 Li2' C47 36.2(3) . . ?
C46 Li2' C47 36.3(3) . . ?
C93 Li2' C92 28.8(5) . . ?
C94 Li2' C92 59.5(6) . . ?
C49 Li2' C92 127.5(8) . . ?
C50 Li2' C92 160.7(9) . . ?
C48 Li2' C92 114.1(7) . . ?
C46 Li2' C92 160.8(9) . . ?
C47 Li2' C92 128.3(8) . . ?
C5 C1 C2 107.4(4) . . ?
C5 C1 C6 125.6(4) . . ?
C2 C1 C6 126.8(4) . . ?
C5 C1 Li2 72.3(6) . . ?
C2 C1 Li2 73.0(5) . . ?
C6 C1 Li2 115.9(6) . . ?
C5 C1 Li1 71.2(3) . . ?
C2 C1 Li1 72.7(3) . . ?
C6 C1 Li1 125.9(3) . . ?
Li2 C1 Li1 118.1(5) . . ?
C3 C2 C1 108.7(4) . . ?
C3 C2 C14 124.9(4) . . ?
C1 C2 C14 125.9(4) . . ?
C3 C2 Li2 73.5(6) . . ?
C1 C2 Li2 69.2(6) . . ?
C14 C2 Li2 116.6(6) . . ?
C3 C2 Li1 72.6(3) . . ?
C1 C2 Li1 73.2(3) . . ?
C14 C2 Li1 127.0(3) . . ?
Li2 C2 Li1 116.4(6) . . ?
C2 C3 C4 107.4(4) . . ?
C2 C3 C22 126.2(4) . . ?
C4 C3 C22 125.6(4) . . ?
C2 C3 Li2 69.5(5) . . ?
C4 C3 Li2 71.0(6) . . ?
C22 C3 Li2 116.8(6) . . ?
C2 C3 Li1 73.2(3) . . ?
C4 C3 Li1 71.7(3) . . ?
C22 C3 Li1 128.6(3) . . ?
Li2 C3 Li1 114.7(5) . . ?
C5 C4 C3 107.8(4) . . ?
C5 C4 C30 125.7(4) . . ?
C3 C4 C30 126.4(4) . . ?
C5 C4 Li2 69.2(6) . . ?
C3 C4 Li2 72.3(5) . . ?
C30 C4 Li2 120.9(6) . . ?
C5 C4 Li1 72.4(3) . . ?
C3 C4 Li1 73.8(3) . . ?
C30 C4 Li1 122.7(3) . . ?
Li2 C4 Li1 116.4(5) . . ?
C1 C5 C4 108.8(4) . . ?
C1 C5 C38 124.3(4) . . ?
C4 C5 C38 126.6(4) . . ?
C1 C5 Li2 70.0(6) . . ?
C4 C5 Li2 73.5(6) . . ?
C38 C5 Li2 117.7(6) . . ?
C1 C5 Li1 74.8(3) . . ?
C4 C5 Li1 72.9(3) . . ?
C38 C5 Li1 123.3(3) . . ?
Li2 C5 Li1 118.9(5) . . ?
C7 C6 C11 117.7(4) . . ?
C7 C6 C1 122.3(4) . . ?
C11 C6 C1 119.9(4) . . ?
C6 C7 C8 121.8(5) . . ?
C7 C8 C9 118.5(5) . . ?
C7 C8 C12 121.2(5) . . ?
C9 C8 C12 120.3(5) . . ?
C10 C9 C8 121.1(5) . . ?
C11 C10 C9 118.4(5) . . ?
C11 C10 C13 121.7(5) . . ?
C9 C10 C13 119.8(5) . . ?
C10 C11 C6 122.4(5) . . ?
C15 C14 C19 118.2(5) . . ?
C15 C14 C2 121.4(4) . . ?
C19 C14 C2 120.3(4) . . ?
C14 C15 C16 122.7(5) . . ?
C15 C16 C17 117.2(5) . . ?
C15 C16 C20 122.0(5) . . ?
C17 C16 C20 120.8(5) . . ?
C18 C17 C16 122.0(5) . . ?
C17 C18 C19 118.3(5) . . ?
C17 C18 C21 120.7(5) . . ?
C19 C18 C21 121.0(5) . . ?
C14 C19 C18 121.7(5) . . ?
C27 C22 C23 117.5(5) . . ?
C27 C22 C3 121.2(5) . . ?
C23 C22 C3 121.2(5) . . ?
C24 C23 C22 121.5(6) . . ?
C25 C24 C23 120.0(6) . . ?
C25 C24 C28 121.0(6) . . ?
C23 C24 C28 119.0(7) . . ?
C24 C25 C26 120.9(5) . . ?
C27 C26 C25 117.4(6) . . ?
C27 C26 C29 121.6(6) . . ?
C25 C26 C29 121.0(6) . . ?
C22 C27 C26 122.7(5) . . ?
C35 C30 C31 117.9(4) . . ?
C35 C30 C4 121.4(4) . . ?
C31 C30 C4 120.7(4) . . ?
C32 C31 C30 122.5(5) . . ?
C31 C32 C33 117.9(5) . . ?
C31 C32 C36 120.3(5) . . ?
C33 C32 C36 121.8(5) . . ?
C34 C33 C32 121.1(5) . . ?
C33 C34 C35 119.9(5) . . ?
C33 C34 C37 121.2(5) . . ?
C35 C34 C37 118.9(5) . . ?
C30 C35 C34 120.6(5) . . ?
C43 C38 C39 117.6(4) . . ?
C43 C38 C5 120.8(4) . . ?
C39 C38 C5 121.5(4) . . ?
C40 C39 C38 122.0(5) . . ?
C39 C40 C41 117.7(5) . . ?
C39 C40 C44 120.5(5) . . ?
C41 C40 C44 121.8(5) . . ?
C42 C41 C40 122.4(5) . . ?
C41 C42 C43 117.6(5) . . ?
C41 C42 C45 122.2(5) . . ?
C43 C42 C45 120.2(5) . . ?
C38 C43 C42 122.6(5) . . ?
C50 C46 C47 108.2(4) . . ?
C50 C46 C51 125.7(4) . . ?
C47 C46 C51 125.8(4) . . ?
C50 C46 Li2' 70.0(5) . . ?
C47 C46 Li2' 72.8(5) . . ?
C51 C46 Li2' 118.6(5) . . ?
C50 C46 Li2 74.0(3) . . ?
C47 C46 Li2 72.6(3) . . ?
C51 C46 Li2 123.7(3) . . ?
Li2' C46 Li2 117.7(5) . . ?
C48 C47 C46 108.2(4) . . ?
C48 C47 C59 127.3(4) . . ?
C46 C47 C59 124.2(4) . . ?
C48 C47 Li2' 70.5(5) . . ?
C46 C47 Li2' 70.9(5) . . ?
C59 C47 Li2' 119.7(5) . . ?
C48 C47 Li2 74.2(3) . . ?
C46 C47 Li2 73.0(3) . . ?
C59 C47 Li2 123.4(3) . . ?
Li2' C47 Li2 116.9(5) . . ?
C49 C48 C47 107.4(4) . . ?
C49 C48 C67 128.5(4) . . ?
C47 C48 C67 123.9(4) . . ?
C49 C48 Li2' 69.5(5) . . ?
C47 C48 Li2' 73.3(5) . . ?
C67 C48 Li2' 118.5(6) . . ?
C49 C48 Li2 73.4(3) . . ?
C47 C48 Li2 71.8(3) . . ?
C67 C48 Li2 124.5(3) . . ?
Li2' C48 Li2 117.1(5) . . ?
C48 C49 C50 108.7(4) . . ?
C48 C49 C75 124.9(4) . . ?
C50 C49 C75 125.6(4) . . ?
C48 C49 Li2' 73.5(5) . . ?
C50 C49 Li2' 72.0(5) . . ?
C75 C49 Li2' 112.5(6) . . ?
C48 C49 Li2 72.8(3) . . ?
C50 C49 Li2 72.7(3) . . ?
C75 C49 Li2 128.7(3) . . ?
Li2' C49 Li2 118.8(5) . . ?
C46 C50 C49 107.5(4) . . ?
C46 C50 C83 127.1(4) . . ?
C49 C50 C83 125.1(4) . . ?
C46 C50 Li2' 73.5(6) . . ?
C49 C50 Li2' 70.7(5) . . ?
C83 C50 Li2' 116.7(6) . . ?
C46 C50 Li2 72.1(3) . . ?
C49 C50 Li2 73.4(3) . . ?
C83 C50 Li2 124.8(3) . . ?
Li2' C50 Li2 118.5(5) . . ?
C52 C51 C56 118.5(5) . . ?
C52 C51 C46 121.2(5) . . ?
C56 C51 C46 120.3(5) . . ?
C51 C52 C53 121.3(5) . . ?
C54 C53 C52 117.7(5) . . ?
C54 C53 C57 122.9(5) . . ?
C52 C53 C57 119.5(6) . . ?
C53 C54 C55 122.6(5) . . ?
C56 C55 C54 117.3(5) . . ?
C56 C55 C58 122.5(6) . . ?
C54 C55 C58 120.2(6) . . ?
C55 C56 C51 122.6(6) . . ?
C64 C59 C60 117.8(5) . . ?
C64 C59 C47 121.7(4) . . ?
C60 C59 C47 120.4(4) . . ?
C61 C60 C59 121.1(5) . . ?
C62 C61 C60 118.6(5) . . ?
C62 C61 C65 122.0(5) . . ?
C60 C61 C65 119.3(5) . . ?
C61 C62 C63 122.5(5) . . ?
C64 C63 C62 117.6(5) . . ?
C64 C63 C66 120.4(5) . . ?
C62 C63 C66 122.0(5) . . ?
C63 C64 C59 122.3(5) . . ?
C68 C67 C72 116.5(5) . . ?
C68 C67 C48 121.7(4) . . ?
C72 C67 C48 121.6(5) . . ?
C67 C68 C69 123.2(5) . . ?
C70 C69 C68 117.5(5) . . ?
C70 C69 C73 122.1(5) . . ?
C68 C69 C73 120.4(5) . . ?
C71 C70 C69 122.3(5) . . ?
C70 C71 C72 118.2(5) . . ?
C70 C71 C74 121.0(5) . . ?
C72 C71 C74 120.8(6) . . ?
C71 C72 C67 122.3(5) . . ?
C76 C75 C80 116.8(4) . . ?
C76 C75 C49 122.2(4) . . ?
C80 C75 C49 120.9(4) . . ?
C75 C76 C77 121.9(5) . . ?
C78 C77 C76 118.6(5) . . ?
C78 C77 C81 121.1(5) . . ?
C76 C77 C81 120.3(5) . . ?
C77 C78 C79 121.2(5) . . ?
C80 C79 C78 118.8(5) . . ?
C80 C79 C82 120.1(5) . . ?
C78 C79 C82 121.0(5) . . ?
C79 C80 C75 122.7(5) . . ?
C84 C83 C88 117.3(4) . . ?
C84 C83 C50 122.3(4) . . ?
C88 C83 C50 120.4(4) . . ?
C85 C84 C83 121.8(5) . . ?
C84 C85 C86 118.7(5) . . ?
C84 C85 C89 120.4(5) . . ?
C86 C85 C89 120.9(5) . . ?
C87 C86 C85 121.4(5) . . ?
C88 C87 C86 117.9(5) . . ?
C88 C87 C90 120.7(5) . . ?
C86 C87 C90 121.4(5) . . ?
C87 C88 C83 123.0(5) . . ?
O1 C91 C92 96.7(9) . . ?
C93 C92 C91 106.0(12) . . ?
C93 C92 Li2' 43.6(9) . . ?
C91 C92 Li2' 88.2(6) . . ?
C92 C93 C94 127.7(19) . . ?
C92 C93 Li2' 107.5(12) . . ?
C94 C93 Li2' 80.4(14) . . ?
C93 C94 O1 87.6(11) . . ?
C93 C94 Li2' 61.2(11) . . ?
O1 C94 Li2' 92.7(9) . . ?
C93 C94 Li2 111.8(10) . . ?
O1 C94 Li2 45.8(7) . . ?
Li2' C94 Li2 138.2(11) . . ?

loop_
_geom_bond_atom_site_label_1
_geom_bond_atom_site_label_2
_geom_bond_distance
_geom_bond_site_symmetry_2
_geom_bond_publ_flag
O1 C91 1.521(12) . ?
O1 C94 1.67(2) . ?
O1 Li2 1.80(2) . ?
Li1 C5 2.397(5) . ?
Li1 C5 2.397(5) 2 ?
Li1 C4 2.403(5) 2 ?
Li1 C4 2.403(5) . ?
Li1 C3 2.431(5) . ?
Li1 C3 2.431(5) 2 ?
Li1 C2 2.438(5) . ?
Li1 C2 2.438(5) 2 ?
Li1 C1 2.444(5) 2 ?
Li1 C1 2.444(5) . ?
Li2 C47 2.421(5) 2_666 ?
Li2 C47 2.421(5) . ?
Li2 C46 2.427(5) 2_666 ?
Li2 C46 2.427(5) . ?
Li2 C50 2.452(5) 2_666 ?
Li2 C50 2.452(5) . ?
Li2 C48 2.453(5) 2_666 ?
Li2 C48 2.453(5) . ?
Li2 C49 2.461(5) 2_666 ?
Li2 C49 2.461(5) . ?
Li2 C1 2.18(2) . ?
Li2 C5 2.21(2) . ?
Li2 C2 2.231(18) . ?
Li2 C4 2.27(2) . ?
Li2 C3 2.283(19) . ?
Li2 C94 2.52(3) . ?
Li2' C93 1.99(2) . ?
Li2' C94 2.23(2) . ?
Li2' C49 2.227(17) . ?
Li2' C50 2.244(18) . ?
Li2' C48 2.279(17) . ?
Li2' C46 2.289(19) . ?
Li2' C47 2.316(19) . ?
Li2' C92 2.74(2) . ?
C1 C5 1.419(6) . ?
C1 C2 1.432(6) . ?
C1 C6 1.472(6) . ?
C2 C3 1.432(6) . ?
C2 C14 1.509(6) . ?
C3 C4 1.433(6) . ?
C3 C22 1.480(7) . ?
C4 C5 1.432(6) . ?
C4 C30 1.491(6) . ?
C5 C38 1.485(6) . ?
C6 C7 1.384(7) . ?
C6 C11 1.400(7) . ?
C7 C8 1.386(7) . ?
C8 C9 1.409(7) . ?
C8 C12 1.504(8) . ?
C9 C10 1.380(7) . ?
C10 C11 1.380(6) . ?
C10 C13 1.501(7) . ?
C14 C15 1.372(6) . ?
C14 C19 1.382(6) . ?
C15 C16 1.386(7) . ?
C16 C17 1.396(7) . ?
C16 C20 1.514(7) . ?
C17 C18 1.378(7) . ?
C18 C19 1.389(7) . ?
C18 C21 1.511(7) . ?
C22 C27 1.386(7) . ?
C22 C23 1.384(7) . ?
C23 C24 1.374(8) . ?
C24 C25 1.368(9) . ?
C24 C28 1.519(9) . ?
C25 C26 1.402(9) . ?
C26 C27 1.384(7) . ?
C26 C29 1.497(8) . ?
C30 C35 1.388(7) . ?
C30 C31 1.395(7) . ?
C31 C32 1.368(7) . ?
C32 C33 1.409(7) . ?
C32 C36 1.509(7) . ?
C33 C34 1.359(7) . ?
C34 C35 1.396(7) . ?
C34 C37 1.528(8) . ?
C38 C43 1.380(6) . ?
C38 C39 1.400(6) . ?
C39 C40 1.370(6) . ?
C40 C41 1.401(7) . ?
C40 C44 1.521(7) . ?
C41 C42 1.374(7) . ?
C42 C43 1.384(7) . ?
C42 C45 1.513(7) . ?
C46 C50 1.423(6) . ?
C46 C47 1.435(7) . ?
C46 C51 1.485(7) . ?
C47 C48 1.427(7) . ?
C47 C59 1.485(6) . ?
C48 C49 1.431(6) . ?
C48 C67 1.476(7) . ?
C49 C50 1.432(7) . ?
C49 C75 1.491(6) . ?
C50 C83 1.483(7) . ?
C51 C52 1.386(7) . ?
C51 C56 1.403(7) . ?
C52 C53 1.401(7) . ?
C53 C54 1.395(8) . ?
C53 C57 1.493(8) . ?
C54 C55 1.402(9) . ?
C55 C56 1.370(7) . ?
C55 C58 1.497(8) . ?
C59 C64 1.389(7) . ?
C59 C60 1.398(7) . ?
C60 C61 1.382(7) . ?
C61 C62 1.372(7) . ?
C61 C65 1.498(7) . ?
C62 C63 1.383(8) . ?
C63 C64 1.377(7) . ?
C63 C66 1.484(8) . ?
C67 C68 1.382(7) . ?
C67 C72 1.396(7) . ?
C68 C69 1.387(7) . ?
C69 C70 1.380(7) . ?
C69 C73 1.502(7) . ?
C70 C71 1.373(8) . ?
C71 C72 1.389(7) . ?
C71 C74 1.504(8) . ?
C75 C76 1.381(6) . ?
C75 C80 1.401(6) . ?
C76 C77 1.405(7) . ?
C77 C78 1.377(7) . ?
C77 C81 1.498(7) . ?
C78 C79 1.381(7) . ?
C79 C80 1.369(7) . ?
C79 C82 1.509(8) . ?
C83 C84 1.388(6) . ?
C83 C88 1.389(7) . ?
C84 C85 1.378(7) . ?
C85 C86 1.395(7) . ?
C85 C89 1.517(7) . ?
C86 C87 1.379(7) . ?
C87 C88 1.377(7) . ?
C87 C90 1.499(7) . ?
C91 C92 1.523(13) . ?
C92 C93 1.388(15) . ?
C93 C94 1.41(3) . ?
